data_7051491
_journal_name_full 'New Journal of Chemistry'
_journal_paper_doi 10.1039/a906111h
_journal_year 1999
_chemical_formula_moiety 'C12 H11 N3 O3'
_chemical_formula_sum 'C12 H11 N3 O3'
_chemical_formula_weight 245.24
_space_group_IT_number 57
_symmetry_cell_setting orthorhombic
_symmetry_space_group_name_Hall '-P 2c 2b'
_symmetry_space_group_name_H-M 'P b c m'
_cell_angle_alpha 90.00
_cell_angle_beta 90.00
_cell_angle_gamma 90.00
_cell_formula_units_Z 4
_cell_length_a 12.651(2)
_cell_length_b 14.571(2)
_cell_length_c 6.6490(10)
_cell_measurement_temperature 293(2)
_cell_volume 1225.7(3)
_diffrn_ambient_temperature 293(2)
_exptl_crystal_density_diffrn 1.329
_cod_database_code 7051491

loop_
_symmetry_equiv_pos_as_xyz
'x, y, z'
'-x, -y, z+1/2'
'-x, y+1/2, -z+1/2'
'x, -y+1/2, -z'
'-x, -y, -z'
'x, y, -z-1/2'
'x, -y-1/2, z-1/2'
'-x, y-1/2, z'

loop_
_atom_site_label
_atom_site_type_symbol
_atom_site_fract_x
_atom_site_fract_y
_atom_site_fract_z
_atom_site_U_iso_or_equiv
_atom_site_adp_type
_atom_site_occupancy
_atom_site_symmetry_multiplicity
_atom_site_calc_flag
_atom_site_refinement_flags
_atom_site_disorder_assembly
_atom_site_disorder_group
O1 O -0.00210(19) -0.02855(16) 0.2500 0.0940(10) Uani 1 2 d S . .
O2 O 0.32642(16) -0.00329(13) 0.2500 0.0621(6) Uani 1 2 d S . .
O3 O 0.19079(19) -0.09947(14) 0.2500 0.0787(8) Uani 1 2 d S . .
N1 N 0.28194(17) 0.17200(15) 0.2500 0.0429(5) Uani 1 2 d S . .
N2 N 0.18318(17) 0.14519(15) 0.2500 0.0451(5) Uani 1 2 d S . .
N3 N 0.3997(3) 0.6233(2) 0.2500 0.0910(11) Uani 1 2 d S . .
C1 C 0.0377(2) 0.0465(2) 0.2500 0.0634(9) Uani 1 2 d S . .
C2 C 0.1544(2) 0.05958(19) 0.2500 0.0482(7) Uani 1 2 d S . .
C3 C -0.0302(3) 0.1298(3) 0.2500 0.0984(18) Uani 1 2 d S . .
C4 C 0.2318(2) -0.01601(18) 0.2500 0.0501(7) Uani 1 2 d S . .
C5 C 0.2641(4) -0.1745(2) 0.2500 0.0874(14) Uani 1 2 d S . .
C6 C 0.30480(18) 0.26610(16) 0.2500 0.0393(6) Uani 1 2 d S . .
C7 C 0.22574(19) 0.33189(18) 0.2500 0.0425(6) Uani 1 2 d S . .
C8 C 0.2516(2) 0.42246(18) 0.2500 0.0459(6) Uani 1 2 d S . .
C9 C 0.3566(2) 0.45060(17) 0.2500 0.0454(6) Uani 1 2 d S . .
C10 C 0.4361(2) 0.38445(19) 0.2500 0.0511(7) Uani 1 2 d S . .
C11 C 0.4102(2) 0.29230(18) 0.2500 0.0469(7) Uani 1 2 d S . .
C12 C 0.3820(2) 0.5465(2) 0.2500 0.0602(8) Uani 1 2 d S . .
H1 H 0.326(3) 0.128(2) 0.2500 0.055(9) Uiso 1 2 d S . .
H7 H 0.158(2) 0.3150(18) 0.2500 0.037(6) Uiso 1 2 d S . .
H8 H 0.191(3) 0.465(2) 0.2500 0.055(8) Uiso 1 2 d S . .
H10 H 0.511(3) 0.395(2) 0.2500 0.065(9) Uiso 1 2 d S . .
H11 H 0.468(2) 0.242(2) 0.2500 0.051(7) Uiso 1 2 d S . .
H31 H -0.012(4) 0.161(3) 0.143(7) 0.18(2) Uiso 1 1 d . . .
H32 H -0.104(4) 0.121(3) 0.2500 0.088(12) Uiso 1 2 d S . .
H51 H 0.308(3) -0.167(3) 0.123(7) 0.149(15) Uiso 1 1 d . . .
H52 H 0.222(4) -0.224(4) 0.2500 0.120 Uiso 1 2 d S . .

loop_
_atom_site_aniso_label
_atom_site_aniso_U_11
_atom_site_aniso_U_22
_atom_site_aniso_U_33
_atom_site_aniso_U_23
_atom_site_aniso_U_13
_atom_site_aniso_U_12
O1 0.0512(12) 0.0588(13) 0.172(3) 0.000 0.000 -0.0205(11)
O2 0.0501(12) 0.0404(10) 0.0959(18) 0.000 0.000 -0.0020(8)
O3 0.0635(13) 0.0434(11) 0.129(2) 0.000 0.000 -0.0107(10)
N1 0.0425(11) 0.0371(11) 0.0492(13) 0.000 0.000 0.0003(9)
N2 0.0447(11) 0.0436(12) 0.0469(13) 0.000 0.000 -0.0063(9)
N3 0.102(2) 0.0441(14) 0.127(3) 0.000 0.000 -0.0179(15)
C1 0.0480(16) 0.0551(17) 0.087(2) 0.000 0.000 -0.0103(13)
C2 0.0460(14) 0.0454(14) 0.0533(16) 0.000 0.000 -0.0061(11)
C3 0.050(2) 0.058(2) 0.187(6) 0.000 0.000 -0.0051(16)
C4 0.0506(15) 0.0415(14) 0.0581(17) 0.000 0.000 -0.0085(11)
C5 0.083(3) 0.0394(18) 0.139(4) 0.000 0.000 -0.0037(16)
C6 0.0398(12) 0.0368(13) 0.0412(13) 0.000 0.000 -0.0044(9)
C7 0.0331(12) 0.0460(14) 0.0484(14) 0.000 0.000 -0.0013(10)
C8 0.0415(13) 0.0424(14) 0.0537(16) 0.000 0.000 0.0057(11)
C9 0.0488(14) 0.0357(12) 0.0516(15) 0.000 0.000 -0.0021(10)
C10 0.0383(13) 0.0446(14) 0.0704(19) 0.000 0.000 -0.0059(10)
C11 0.0381(12) 0.0402(13) 0.0623(17) 0.000 0.000 0.0029(10)
C12 0.0577(17) 0.0441(16) 0.079(2) 0.000 0.000 -0.0083(13)

loop_
_geom_bond_atom_site_label_1
_geom_bond_atom_site_label_2
_geom_bond_distance
_geom_bond_site_symmetry_2
_geom_bond_publ_flag
O1 C1 1.204(4) . ?
O2 C4 1.211(4) . ?
O3 C4 1.322(3) . ?
O3 C5 1.434(5) . ?
N1 N2 1.309(3) . ?
N1 C6 1.401(3) . ?
N1 H1 0.86(3) . ?
N2 C2 1.300(3) . ?
N3 C12 1.142(4) . ?
C1 C3 1.487(5) . ?
C1 C2 1.489(4) . ?
C2 C4 1.474(4) . ?
C3 H31 0.88(4) . ?
C3 H32 0.95(5) . ?
C5 H51 1.02(4) . ?
C5 H52 0.89(5) . ?
C6 C11 1.387(3) . ?
C6 C7 1.385(3) . ?
C7 C8 1.359(4) . ?
C7 H7 0.89(3) . ?
C8 C9 1.390(4) . ?
C8 H8 0.98(3) . ?
C9 C10 1.393(4) . ?
C9 C12 1.433(4) . ?
C10 C11 1.382(4) . ?
C10 H10 0.97(3) . ?
C11 H11 1.04(3) . ?

loop_
_cod_related_entry_id
_cod_related_entry_database
_cod_related_entry_code
1 ChemSpider 21189725
